data_7156185
loop_
_publ_author_name
'Das, Ranajit'
'Banerjee, Mainak'
'Rai, Rakesh Kumar'
'Karri, Ramesh'
'Roy, Gouriprasanna'

_publ_section_title
;
 Metal-free C(sp<sup>2</sup>)-H functionalization of azoles:
 K<sub>2</sub>CO<sub>3</sub>/I<sub>2</sub>-mediated oxidation, imination,
 and amination.
;
_journal_issue 23
_journal_name_full 'Organic &amp; biomolecular chemistry'
_journal_page_first 4243
_journal_page_last 4260
_journal_paper_doi 10.1039/c8ob00535d
_journal_volume 16
_journal_year 2018
_chemical_formula_sum 'C10 H13 Br N2 O'
_chemical_formula_weight 257.13
_space_group_crystal_system monoclinic
_space_group_IT_number 14
_space_group_name_Hall '-P 2yn'
_space_group_name_H-M_alt 'P 1 21/n 1'
_symmetry_space_group_name_Hall '-P 2yn'
_symmetry_space_group_name_H-M 'P 1 21/n 1'
_atom_sites_solution_hydrogens geom
_audit_creation_method SHELXL-2014/7
_audit_update_record
;
2016-12-03 deposited with the CCDC.
2018-04-03 downloaded from the CCDC.
;
_cell_angle_alpha 90
_cell_angle_beta 92.864(2)
_cell_angle_gamma 90
_cell_formula_units_Z 4
_cell_length_a 8.9971(5)
_cell_length_b 8.2161(5)
_cell_length_c 14.9390(9)
_cell_measurement_reflns_used 5394
_cell_measurement_temperature 299(2)
_cell_measurement_theta_max 24.13
_cell_measurement_theta_min 2.59
_cell_volume 1102.93(11)
_computing_structure_refinement 'SHELXL-2014/7 (Sheldrick, 2014)'
_diffrn_ambient_temperature 299(2)
_diffrn_measured_fraction_theta_full 1.000
_diffrn_measured_fraction_theta_max 1.000
_diffrn_measurement_device_type 'Photon Area Detector'
_diffrn_radiation_type MoK\a
_diffrn_radiation_wavelength 0.71073
_diffrn_reflns_av_R_equivalents 0.0594
_diffrn_reflns_av_unetI/netI 0.0285
_diffrn_reflns_Laue_measured_fraction_full 1.000
_diffrn_reflns_Laue_measured_fraction_max 1.000
_diffrn_reflns_limit_h_max 11
_diffrn_reflns_limit_h_min -11
_diffrn_reflns_limit_k_max 10
_diffrn_reflns_limit_k_min -10
_diffrn_reflns_limit_l_max 18
_diffrn_reflns_limit_l_min -18
_diffrn_reflns_number 20511
_diffrn_reflns_point_group_measured_fraction_full 1.000
_diffrn_reflns_point_group_measured_fraction_max 1.000
_diffrn_reflns_theta_full 25.242
_diffrn_reflns_theta_max 26.372
_diffrn_reflns_theta_min 2.587
_exptl_absorpt_coefficient_mu 3.697
_exptl_crystal_colour White
_exptl_crystal_density_diffrn 1.548
_exptl_crystal_description Cubic
_exptl_crystal_F_000 880
_refine_diff_density_max 0.400
_refine_diff_density_min -0.369
_refine_diff_density_rms 0.052
_refine_ls_extinction_coef 0.0083(7)
_refine_ls_extinction_expression Fc^*^=kFc[1+0.001xFc^2^\l^3^/sin(2\q)]^-1/4^
_refine_ls_extinction_method 'SHELXL-2014/7 (Sheldrick 2014'
_refine_ls_goodness_of_fit_ref 1.051
_refine_ls_hydrogen_treatment constr
_refine_ls_matrix_type full
_refine_ls_number_parameters 130
_refine_ls_number_reflns 2260
_refine_ls_number_restraints 0
_refine_ls_restrained_S_all 1.051
_refine_ls_R_factor_all 0.0613
_refine_ls_R_factor_gt 0.0339
_refine_ls_shift/su_max 0.000
_refine_ls_shift/su_mean 0.000
_refine_ls_structure_factor_coef Fsqd
_refine_ls_weighting_details 'w=1/[\s^2^(Fo^2^)+(0.0239P)^2^+0.8398P] where P=(Fo^2^+2Fc^2^)/3'
_refine_ls_weighting_scheme calc
_refine_ls_wR_factor_gt 0.0646
_refine_ls_wR_factor_ref 0.0732
_reflns_Friedel_coverage 0.000
_reflns_number_gt 1616
_reflns_number_total 2260
_reflns_threshold_expression 'I > 2\s(I)'
_cod_data_source_file c8ob00535d2.cif
_cod_data_source_block 1_a
_cod_depositor_comments 'Adding full bibliography for 7156181--7156186.cif.'
_cod_database_code 7156185
_shelx_shelxl_version_number 2014/7
_shelx_space_group_comment
;
The symmetry employed for this shelxl refinement is uniquely defined
by the following loop, which should always be used as a source of
symmetry information in preference to the above space-group names.
They are only intended as comments.
;

loop_
_space_group_symop_operation_xyz
'x, y, z'
'-x+1/2, y+1/2, -z+1/2'
'-x, -y, -z'
'x-1/2, -y-1/2, z-1/2'

loop_
_atom_site_label
_atom_site_type_symbol
_atom_site_fract_x
_atom_site_fract_y
_atom_site_fract_z
_atom_site_U_iso_or_equiv
_atom_site_adp_type
_atom_site_occupancy
_atom_site_site_symmetry_order
_atom_site_calc_flag
_atom_site_refinement_flags_posn
_atom_site_refinement_flags_adp
Br1 Br 0.47196(4) 0.03492(4) 0.75795(2) 0.06075(15) Uani 1 1 d . .
N1 N 0.5150(3) 0.4507(3) 0.66575(15) 0.0476(6) Uani 1 1 d . .
N2 N 0.3464(3) 0.3149(3) 0.58696(17) 0.0527(6) Uani 1 1 d . .
O2 O 0.5099(3) 0.3852(4) 0.85807(17) 0.0888(8) Uani 1 1 d . .
H13 H 0.4984 0.2921 0.8392 0.133 Uiso 1 1 calc R U
C1 C 0.5871(3) 0.3752(3) 0.59682(18) 0.0449(7) Uani 1 1 d . .
C6 C 0.4803(3) 0.2892(3) 0.54636(19) 0.0453(7) Uani 1 1 d . .
C2 C 0.7353(3) 0.3785(4) 0.5748(2) 0.0564(8) Uani 1 1 d . .
H1 H 0.8076 0.4347 0.6091 0.068 Uiso 1 1 calc R U
C5 C 0.5149(4) 0.2043(4) 0.4703(2) 0.0560(8) Uani 1 1 d . .
H4 H 0.4431 0.1468 0.4364 0.067 Uiso 1 1 calc R U
C8 C 0.3722(4) 0.4103(4) 0.6573(2) 0.0559(8) Uani 1 1 d . .
H8 H 0.3001 0.4445 0.6956 0.067 Uiso 1 1 calc R U
C9 C 0.5831(4) 0.5529(4) 0.7366(2) 0.0598(8) Uani 1 1 d . .
H9 H 0.5128 0.6362 0.7526 0.072 Uiso 1 1 calc R U
H10 H 0.6697 0.6069 0.7143 0.072 Uiso 1 1 calc R U
C4 C 0.6603(4) 0.2092(4) 0.4477(2) 0.0651(9) Uani 1 1 d . .
H3 H 0.6877 0.1545 0.3966 0.078 Uiso 1 1 calc R U
C3 C 0.7685(4) 0.2937(4) 0.4991(2) 0.0650(9) Uani 1 1 d . .
H2 H 0.8662 0.2926 0.4815 0.078 Uiso 1 1 calc R U
C10 C 0.6286(4) 0.4565(4) 0.8179(2) 0.0668(9) Uani 1 1 d . .
H11 H 0.6974 0.3720 0.8014 0.080 Uiso 1 1 calc R U
H12 H 0.6806 0.5273 0.8610 0.080 Uiso 1 1 calc R U
C7 C 0.2018(4) 0.2441(5) 0.5593(3) 0.0794(11) Uani 1 1 d . .
H6 H 0.2027 0.1297 0.5723 0.119 Uiso 1 1 calc R U
H5 H 0.1829 0.2604 0.4961 0.119 Uiso 1 1 calc R U
H7 H 0.1251 0.2961 0.5914 0.119 Uiso 1 1 calc R U

loop_
_atom_site_aniso_label
_atom_site_aniso_U_11
_atom_site_aniso_U_22
_atom_site_aniso_U_33
_atom_site_aniso_U_23
_atom_site_aniso_U_13
_atom_site_aniso_U_12
Br1 0.0544(2) 0.0610(2) 0.0667(2) 0.01012(17) 0.00064(14) -0.00324(16)
N1 0.0532(15) 0.0454(14) 0.0441(13) 0.0007(12) 0.0027(11) 0.0047(12)
N2 0.0475(15) 0.0589(16) 0.0513(15) 0.0093(13) -0.0038(12) 0.0039(12)
O2 0.116(2) 0.096(2) 0.0565(16) -0.0088(15) 0.0210(15) -0.0261(19)
C1 0.0540(17) 0.0404(16) 0.0401(16) 0.0083(13) 0.0006(13) 0.0051(13)
C6 0.0508(18) 0.0434(17) 0.0413(16) 0.0092(13) -0.0023(13) 0.0046(13)
C2 0.0538(19) 0.063(2) 0.0522(19) 0.0076(16) -0.0002(15) -0.0023(16)
C5 0.067(2) 0.054(2) 0.0453(17) 0.0047(15) -0.0076(16) 0.0029(16)
C8 0.058(2) 0.058(2) 0.0523(19) 0.0055(15) 0.0060(15) 0.0136(16)
C9 0.075(2) 0.049(2) 0.0556(19) -0.0092(15) 0.0069(16) -0.0059(16)
C4 0.082(3) 0.069(2) 0.0442(19) -0.0005(16) 0.0070(17) 0.0131(19)
C3 0.059(2) 0.081(3) 0.056(2) 0.0055(19) 0.0115(17) 0.0097(18)
C10 0.077(2) 0.070(2) 0.0534(19) -0.0119(18) -0.0043(17) -0.014(2)
C7 0.051(2) 0.096(3) 0.090(3) 0.000(2) -0.0124(19) -0.0105(19)

loop_
_atom_type_symbol
_atom_type_description
_atom_type_scat_dispersion_real
_atom_type_scat_dispersion_imag
_atom_type_scat_source
C C 0.0033 0.0016 'International Tables Vol C Tables 4.2.6.8 and 6.1.1.4'
H H 0.0000 0.0000 'International Tables Vol C Tables 4.2.6.8 and 6.1.1.4'
Br Br -0.2901 2.4595 'International Tables Vol C Tables 4.2.6.8 and 6.1.1.4'
I I -0.4742 1.8119 'International Tables Vol C Tables 4.2.6.8 and 6.1.1.4'
N N 0.0061 0.0033 'International Tables Vol C Tables 4.2.6.8 and 6.1.1.4'
O O 0.0106 0.0060 'International Tables Vol C Tables 4.2.6.8 and 6.1.1.4'

loop_
_geom_angle_atom_site_label_1
_geom_angle_atom_site_label_2
_geom_angle_atom_site_label_3
_geom_angle
C8 N1 C1 107.7(3)
C8 N1 C9 125.6(3)
C1 N1 C9 126.7(3)
C8 N2 C6 108.3(3)
C8 N2 C7 125.2(3)
C6 N2 C7 126.4(3)
C10 O2 H13 109.5
C6 C1 C2 121.9(3)
C6 C1 N1 107.1(3)
C2 C1 N1 131.0(3)
C5 C6 C1 121.8(3)
C5 C6 N2 132.1(3)
C1 C6 N2 106.1(3)
C3 C2 C1 115.8(3)
C3 C2 H1 122.1
C1 C2 H1 122.1
C4 C5 C6 116.4(3)
C4 C5 H4 121.8
C6 C5 H4 121.8
N2 C8 N1 110.8(3)
N2 C8 H8 124.6
N1 C8 H8 124.6
N1 C9 C10 111.9(3)
N1 C9 H9 109.2
C10 C9 H9 109.2
N1 C9 H10 109.2
C10 C9 H10 109.2
H9 C9 H10 107.9
C5 C4 C3 122.0(3)
C5 C4 H3 119.0
C3 C4 H3 119.0
C2 C3 C4 122.1(3)
C2 C3 H2 119.0
C4 C3 H2 119.0
O2 C10 C9 113.1(3)
O2 C10 H11 109.0
C9 C10 H11 109.0
O2 C10 H12 109.0
C9 C10 H12 109.0
H11 C10 H12 107.8
N2 C7 H6 109.5
N2 C7 H5 109.5
H6 C7 H5 109.5
N2 C7 H7 109.5
H6 C7 H7 109.5
H5 C7 H7 109.5

loop_
_geom_bond_atom_site_label_1
_geom_bond_atom_site_label_2
_geom_bond_distance
N1 C8 1.326(4)
N1 C1 1.390(4)
N1 C9 1.461(4)
N2 C8 1.322(4)
N2 C6 1.392(4)
N2 C7 1.465(4)
O2 C10 1.381(4)
O2 H13 0.8200
C1 C6 1.385(4)
C1 C2 1.390(4)
C6 C5 1.382(4)
C2 C3 1.374(4)
C2 H1 0.9300
C5 C4 1.368(5)
C5 H4 0.9300
C8 H8 0.9300
C9 C10 1.491(5)
C9 H9 0.9700
C9 H10 0.9700
C4 C3 1.394(5)
C4 H3 0.9300
C3 H2 0.9300
C10 H11 0.9700
C10 H12 0.9700
C7 H6 0.9600
C7 H5 0.9600
C7 H7 0.9600
